data_4129790
loop_
_publ_author_name
'Mo, Fanyang'
'Lim, Hee Nam'
'Dong, Guangbin'

_publ_section_title
;
 Bifunctional Ligand-Assisted Catalytic Ketone \a-Alkenylation with
 Internal Alkynes: Controlled Synthesis of Enones and Mechanistic Studies.
;
_journal_issue 49
_journal_name_full 'Journal of the American Chemical Society'
_journal_page_first 15518
_journal_page_last 15527
_journal_paper_doi 10.1021/jacs.5b10466
_journal_volume 137
_journal_year 2015
_chemical_formula_moiety 'C22 H18 O'
_chemical_formula_sum 'C22 H18 O'
_chemical_formula_weight 298.36
_space_group_crystal_system monoclinic
_space_group_IT_number 15
_space_group_name_Hall '-C 2yc'
_space_group_name_H-M_alt 'C 1 2/c 1'
_atom_sites_solution_hydrogens mixed
_audit_creation_method SHELXL-2013
_cell_angle_alpha 90
_cell_angle_beta 100.763(5)
_cell_angle_gamma 90
_cell_formula_units_Z 8
_cell_length_a 25.467(2)
_cell_length_b 5.5885(4)
_cell_length_c 22.635(2)
_cell_measurement_reflns_used 3579
_cell_measurement_temperature 100(2)
_cell_measurement_theta_max 27.5
_cell_measurement_theta_min 2.2
_cell_volume 3164.8(4)
_computing_cell_refinement 'CrystalClear (Rigaku Inc., 2008)'
_computing_data_collection 'CrystalClear (Rigaku Inc., 2008)'
_computing_data_reduction 'CrystalClear (Rigaku Inc., 2008)'
_computing_molecular_graphics 'XP SHELXTL/PC, Siemens Analytical'
_computing_publication_material 'XP SHELXTL/PC, Siemens Analytical'
_computing_structure_refinement 'SHELXL-2013 (Sheldrick, 2013)'
_computing_structure_solution
;

SIR97 - Altomare A., Burla M.C., Camalli M., Cascarano G.L., Giacovazzo C., 
Guagliardi A., Moliterni A.G.G., Polidori G.,Spagna R.
;
_diffrn_ambient_temperature 100(2)
_diffrn_measured_fraction_theta_full 1.000
_diffrn_measured_fraction_theta_max 0.999
_diffrn_measurement_device_type 'Rigaku SCX-Mini with Mercury 2+ CCD'
_diffrn_measurement_method \w-scans
_diffrn_radiation_type MoK\a
_diffrn_radiation_wavelength 0.71073
_diffrn_reflns_av_R_equivalents 0.0286
_diffrn_reflns_av_unetI/netI 0.0331
_diffrn_reflns_Laue_measured_fraction_full 1.000
_diffrn_reflns_Laue_measured_fraction_max 0.999
_diffrn_reflns_limit_h_max 32
_diffrn_reflns_limit_h_min -32
_diffrn_reflns_limit_k_max 7
_diffrn_reflns_limit_k_min -7
_diffrn_reflns_limit_l_max 29
_diffrn_reflns_limit_l_min -29
_diffrn_reflns_number 16025
_diffrn_reflns_point_group_measured_fraction_full 1.000
_diffrn_reflns_point_group_measured_fraction_max 0.999
_diffrn_reflns_theta_full 25.242
_diffrn_reflns_theta_max 27.499
_diffrn_reflns_theta_min 1.628
_diffrn_source 'sealed tube'
_exptl_absorpt_coefficient_mu 0.075
_exptl_absorpt_correction_T_max 1.00
_exptl_absorpt_correction_T_min 0.911
_exptl_absorpt_correction_type multi-scan
_exptl_absorpt_process_details
;
Abscor. T. Higashi (2001). The Rigaku Corporation, Tokyo, Japan.
;
_exptl_crystal_colour colorless
_exptl_crystal_density_diffrn 1.252
_exptl_crystal_description needle
_exptl_crystal_F_000 1264
_exptl_crystal_size_max 0.470
_exptl_crystal_size_mid 0.140
_exptl_crystal_size_min 0.110
_refine_diff_density_max 0.274
_refine_diff_density_min -0.191
_refine_diff_density_rms 0.042
_refine_ls_extinction_method none
_refine_ls_goodness_of_fit_ref 1.028
_refine_ls_hydrogen_treatment mixed
_refine_ls_matrix_type full
_refine_ls_number_parameters 220
_refine_ls_number_reflns 3628
_refine_ls_number_restraints 0
_refine_ls_restrained_S_all 1.028
_refine_ls_R_factor_all 0.0503
_refine_ls_R_factor_gt 0.0409
_refine_ls_shift/su_max 0.001
_refine_ls_shift/su_mean 0.000
_refine_ls_structure_factor_coef Fsqd
_refine_ls_weighting_details 'w=1/[\s^2^(Fo^2^)+(0.0578P)^2^+1.8768P] where P=(Fo^2^+2Fc^2^)/3'
_refine_ls_weighting_scheme calc
_refine_ls_wR_factor_gt 0.1032
_refine_ls_wR_factor_ref 0.1109
_reflns_Friedel_coverage 0.000
_reflns_number_gt 3060
_reflns_number_total 3628
_reflns_threshold_expression 'I > 2\s(I)'
_cod_data_source_file ja5b10466_si_007.cif
_cod_data_source_block shelx
_cod_original_cell_volume 3164.9(5)
_cod_original_sg_symbol_H-M 'C 2/c'
_cod_database_code 4129790
_shelx_space_group_comment
;
The symmetry employed for this shelxl refinement is uniquely defined
by the following loop, which should always be used as a source of
symmetry information in preference to the above space-group names.
They are only intended as comments.
;
_shelx_estimated_absorpt_t_min 0.966
_shelx_estimated_absorpt_t_max 0.992
_shelxl_version_number 2013-4

loop_
_space_group_symop_operation_xyz
'x, y, z'
'-x, y, -z+1/2'
'x+1/2, y+1/2, z'
'-x+1/2, y+1/2, -z+1/2'
'-x, -y, -z'
'x, -y, z-1/2'
'-x+1/2, -y+1/2, -z'
'x+1/2, -y+1/2, z-1/2'

loop_
_atom_site_label
_atom_site_type_symbol
_atom_site_fract_x
_atom_site_fract_y
_atom_site_fract_z
_atom_site_U_iso_or_equiv
_atom_site_adp_type
_atom_site_occupancy
_atom_site_site_symmetry_order
_atom_site_calc_flag
_atom_site_refinement_flags_posn
_atom_site_refinement_flags_adp
C1 C 0.88278(4) 0.4389(2) 0.50562(5) 0.0185(2) Uani 1 1 d . .
C2 C 0.91886(4) 0.4732(2) 0.46106(5) 0.0179(2) Uani 1 1 d . .
C3 C 0.95690(5) 0.2963(2) 0.45750(5) 0.0204(2) Uani 1 1 d . .
H3 H 0.9581 0.1564 0.4815 0.025 Uiso 1 1 calc R U
C4 C 0.99300(5) 0.3240(2) 0.41896(5) 0.0241(3) Uani 1 1 d . .
H4 H 1.0189 0.2037 0.4169 0.029 Uiso 1 1 calc R U
C5 C 0.99117(5) 0.5279(2) 0.38348(5) 0.0254(3) Uani 1 1 d . .
H5 H 1.0163 0.5481 0.3577 0.030 Uiso 1 1 calc R U
C6 C 0.95267(5) 0.7022(2) 0.38571(5) 0.0240(3) Uani 1 1 d . .
H6 H 0.9510 0.8397 0.3607 0.029 Uiso 1 1 calc R U
C7 C 0.91642(5) 0.6761(2) 0.42446(5) 0.0205(2) Uani 1 1 d . .
H7 H 0.8902 0.7956 0.4260 0.025 Uiso 1 1 calc R U
C8 C 0.84562(5) 0.6422(2) 0.51559(5) 0.0197(2) Uani 1 1 d . .
C9 C 0.82158(5) 0.6122(2) 0.57145(5) 0.0189(2) Uani 1 1 d . .
C10 C 0.85886(4) 0.6497(2) 0.63007(5) 0.0179(2) Uani 1 1 d . .
C11 C 0.86331(4) 0.4768(2) 0.67540(5) 0.0196(2) Uani 1 1 d . .
H11 H 0.8421 0.3360 0.6690 0.024 Uiso 1 1 calc R U
C12 C 0.89834(5) 0.5083(2) 0.72966(5) 0.0214(3) Uani 1 1 d . .
H12 H 0.9007 0.3899 0.7602 0.026 Uiso 1 1 calc R U
C13 C 0.92998(5) 0.7126(2) 0.73956(5) 0.0211(3) Uani 1 1 d . .
H13 H 0.9540 0.7341 0.7767 0.025 Uiso 1 1 calc R U
C14 C 0.92620(5) 0.8849(2) 0.69476(5) 0.0216(3) Uani 1 1 d . .
H14 H 0.9478 1.0245 0.7013 0.026 Uiso 1 1 calc R U
C15 C 0.89100(5) 0.8543(2) 0.64040(5) 0.0199(2) Uani 1 1 d . .
H15 H 0.8887 0.9732 0.6100 0.024 Uiso 1 1 calc R U
C16 C 0.77027(5) 0.5494(2) 0.56706(5) 0.0204(2) Uani 1 1 d . .
C17 C 0.73896(4) 0.5358(2) 0.61609(5) 0.0193(2) Uani 1 1 d . .
C18 C 0.74206(5) 0.7148(2) 0.65994(5) 0.0206(2) Uani 1 1 d . .
H18 H 0.7655 0.8466 0.6593 0.025 Uiso 1 1 calc R U
C19 C 0.71112(5) 0.7016(2) 0.70455(5) 0.0223(3) Uani 1 1 d . .
H19 H 0.7136 0.8239 0.7341 0.027 Uiso 1 1 calc R U
C20 C 0.67663(5) 0.5096(2) 0.70582(5) 0.0221(3) Uani 1 1 d . .
H20 H 0.6559 0.4998 0.7365 0.026 Uiso 1 1 calc R U
C21 C 0.67255(5) 0.3327(2) 0.66235(6) 0.0236(3) Uani 1 1 d . .
H21 H 0.6488 0.2020 0.6631 0.028 Uiso 1 1 calc R U
C22 C 0.70327(5) 0.3466(2) 0.61762(5) 0.0227(3) Uani 1 1 d . .
H22 H 0.6999 0.2257 0.5877 0.027 Uiso 1 1 calc R U
O1 O 0.88255(4) 0.25008(16) 0.53258(4) 0.0270(2) Uani 1 1 d . .
H16 H 0.7506(6) 0.514(3) 0.5279(6) 0.023(3) Uiso 1 1 d . .
H8A H 0.8646(6) 0.797(3) 0.5174(6) 0.025(4) Uiso 1 1 d . .
H8B H 0.8182(6) 0.650(3) 0.4786(7) 0.028(4) Uiso 1 1 d . .

loop_
_atom_site_aniso_label
_atom_site_aniso_U_11
_atom_site_aniso_U_22
_atom_site_aniso_U_33
_atom_site_aniso_U_23
_atom_site_aniso_U_13
_atom_site_aniso_U_12
C1 0.0196(5) 0.0205(6) 0.0149(5) 0.0004(4) 0.0018(4) -0.0004(4)
C2 0.0191(5) 0.0194(6) 0.0149(5) -0.0027(4) 0.0028(4) -0.0021(4)
C3 0.0202(5) 0.0210(6) 0.0199(6) -0.0020(4) 0.0032(4) -0.0005(4)
C4 0.0202(6) 0.0286(7) 0.0239(6) -0.0076(5) 0.0053(5) 0.0007(5)
C5 0.0247(6) 0.0333(7) 0.0198(6) -0.0076(5) 0.0084(5) -0.0078(5)
C6 0.0303(6) 0.0247(6) 0.0179(6) -0.0010(5) 0.0068(5) -0.0065(5)
C7 0.0228(6) 0.0211(6) 0.0173(5) -0.0015(4) 0.0033(4) -0.0008(4)
C8 0.0219(6) 0.0216(6) 0.0167(5) 0.0021(4) 0.0060(5) 0.0032(5)
C9 0.0224(6) 0.0174(5) 0.0177(5) 0.0022(4) 0.0059(4) 0.0043(4)
C10 0.0168(5) 0.0214(6) 0.0171(5) 0.0011(4) 0.0074(4) 0.0038(4)
C11 0.0192(5) 0.0190(6) 0.0220(6) 0.0009(4) 0.0072(4) 0.0012(4)
C12 0.0216(6) 0.0238(6) 0.0199(6) 0.0046(5) 0.0068(5) 0.0045(5)
C13 0.0175(5) 0.0272(6) 0.0191(6) -0.0013(5) 0.0043(4) 0.0038(5)
C14 0.0190(6) 0.0211(6) 0.0262(6) -0.0020(5) 0.0085(5) -0.0002(4)
C15 0.0210(6) 0.0199(6) 0.0207(6) 0.0034(4) 0.0084(5) 0.0035(4)
C16 0.0220(6) 0.0218(6) 0.0169(5) 0.0003(4) 0.0024(5) 0.0041(4)
C17 0.0156(5) 0.0230(6) 0.0186(5) 0.0022(4) 0.0015(4) 0.0030(4)
C18 0.0185(5) 0.0200(6) 0.0238(6) 0.0003(5) 0.0052(5) -0.0004(4)
C19 0.0208(6) 0.0232(6) 0.0236(6) -0.0034(5) 0.0058(5) 0.0008(5)
C20 0.0184(5) 0.0265(6) 0.0221(6) 0.0039(5) 0.0059(5) 0.0015(5)
C21 0.0203(6) 0.0230(6) 0.0274(6) 0.0013(5) 0.0044(5) -0.0035(5)
C22 0.0224(6) 0.0239(6) 0.0212(6) -0.0030(5) 0.0021(5) 0.0003(5)
O1 0.0343(5) 0.0218(4) 0.0281(5) 0.0058(4) 0.0136(4) 0.0041(4)

loop_
_atom_type_symbol
_atom_type_description
_atom_type_scat_dispersion_real
_atom_type_scat_dispersion_imag
_atom_type_scat_source
C C 0.0033 0.0016 'International Tables Vol C Tables 4.2.6.8 and 6.1.1.4'
H H 0.0000 0.0000 'International Tables Vol C Tables 4.2.6.8 and 6.1.1.4'
O O 0.0106 0.0060 'International Tables Vol C Tables 4.2.6.8 and 6.1.1.4'

loop_
_geom_angle_atom_site_label_1
_geom_angle_atom_site_label_2
_geom_angle_atom_site_label_3
_geom_angle
O1 C1 C2 120.54(10)
O1 C1 C8 120.69(10)
C2 C1 C8 118.75(10)
C3 C2 C7 119.61(10)
C3 C2 C1 117.88(10)
C7 C2 C1 122.50(10)
C4 C3 C2 120.31(11)
C4 C3 H3 119.8
C2 C3 H3 119.8
C3 C4 C5 119.98(11)
C3 C4 H4 120.0
C5 C4 H4 120.0
C4 C5 C6 120.10(11)
C4 C5 H5 120.0
C6 C5 H5 120.0
C5 C6 C7 120.24(11)
C5 C6 H6 119.9
C7 C6 H6 119.9
C6 C7 C2 119.73(11)
C6 C7 H7 120.1
C2 C7 H7 120.1
C9 C8 C1 113.64(9)
C9 C8 H8A 109.5(8)
C1 C8 H8A 110.3(8)
C9 C8 H8B 112.4(8)
C1 C8 H8B 105.6(8)
H8A C8 H8B 105.1(12)
C16 C9 C10 123.50(10)
C16 C9 C8 120.57(11)
C10 C9 C8 115.91(10)
C11 C10 C15 118.49(11)
C11 C10 C9 120.34(11)
C15 C10 C9 121.15(10)
C12 C11 C10 120.80(11)
C12 C11 H11 119.6
C10 C11 H11 119.6
C11 C12 C13 120.27(11)
C11 C12 H12 119.9
C13 C12 H12 119.9
C14 C13 C12 119.48(11)
C14 C13 H13 120.3
C12 C13 H13 120.3
C13 C14 C15 120.41(11)
C13 C14 H14 119.8
C15 C14 H14 119.8
C14 C15 C10 120.55(11)
C14 C15 H15 119.7
C10 C15 H15 119.7
C9 C16 C17 127.67(11)
C9 C16 H16 117.4(8)
C17 C16 H16 114.9(8)
C22 C17 C18 118.23(10)
C22 C17 C16 119.96(11)
C18 C17 C16 121.73(11)
C19 C18 C17 120.71(11)
C19 C18 H18 119.6
C17 C18 H18 119.6
C20 C19 C18 120.04(11)
C20 C19 H19 120.0
C18 C19 H19 120.0
C21 C20 C19 120.01(11)
C21 C20 H20 120.0
C19 C20 H20 120.0
C20 C21 C22 119.92(11)
C20 C21 H21 120.0
C22 C21 H21 120.0
C21 C22 C17 121.07(11)
C21 C22 H22 119.5
C17 C22 H22 119.5

loop_
_geom_bond_atom_site_label_1
_geom_bond_atom_site_label_2
_geom_bond_distance
C1 O1 1.2196(14)
C1 C2 1.4983(15)
C1 C8 1.5220(16)
C2 C3 1.3969(16)
C2 C7 1.3986(16)
C3 C4 1.3891(16)
C3 H3 0.9500
C4 C5 1.3896(18)
C4 H4 0.9500
C5 C6 1.3898(18)
C5 H5 0.9500
C6 C7 1.3949(16)
C6 H6 0.9500
C7 H7 0.9500
C8 C9 1.5133(15)
C8 H8A 0.987(15)
C8 H8B 0.986(15)
C9 C16 1.3386(17)
C9 C10 1.4952(16)
C10 C11 1.3987(16)
C10 C15 1.3998(17)
C11 C12 1.3878(17)
C11 H11 0.9500
C12 C13 1.3913(17)
C12 H12 0.9500
C13 C14 1.3885(17)
C13 H13 0.9500
C14 C15 1.3910(17)
C14 H14 0.9500
C15 H15 0.9500
C16 C17 1.4846(16)
C16 H16 0.954(14)
C17 C22 1.3989(17)
C17 C18 1.4011(16)
C18 C19 1.3940(16)
C18 H18 0.9500
C19 C20 1.3904(17)
C19 H19 0.9500
C20 C21 1.3851(17)
C20 H20 0.9500
C21 C22 1.3926(17)
C21 H21 0.9500
C22 H22 0.9500

loop_
_geom_torsion_atom_site_label_1
_geom_torsion_atom_site_label_2
_geom_torsion_atom_site_label_3
_geom_torsion_atom_site_label_4
_geom_torsion
O1 C1 C2 C3 -8.47(16)
C8 C1 C2 C3 172.80(10)
O1 C1 C2 C7 172.94(11)
C8 C1 C2 C7 -5.78(16)
C7 C2 C3 C4 1.58(17)
C1 C2 C3 C4 -177.05(10)
C2 C3 C4 C5 -0.35(18)
C3 C4 C5 C6 -1.13(18)
C4 C5 C6 C7 1.37(18)
C5 C6 C7 C2 -0.13(17)
C3 C2 C7 C6 -1.33(17)
C1 C2 C7 C6 177.23(11)
O1 C1 C8 C9 15.55(16)
C2 C1 C8 C9 -165.72(10)
C1 C8 C9 C16 -105.80(13)
C1 C8 C9 C10 72.46(13)
C16 C9 C10 C11 50.13(16)
C8 C9 C10 C11 -128.07(11)
C16 C9 C10 C15 -131.51(13)
C8 C9 C10 C15 50.28(15)
C15 C10 C11 C12 0.70(16)
C9 C10 C11 C12 179.10(10)
C10 C11 C12 C13 -0.51(17)
C11 C12 C13 C14 0.08(17)
C12 C13 C14 C15 0.14(17)
C13 C14 C15 C10 0.06(17)
C11 C10 C15 C14 -0.47(16)
C9 C10 C15 C14 -178.86(10)
C10 C9 C16 C17 8.52(19)
C8 C9 C16 C17 -173.35(11)
C9 C16 C17 C22 -139.40(13)
C9 C16 C17 C18 43.74(18)
C22 C17 C18 C19 1.24(17)
C16 C17 C18 C19 178.15(11)
C17 C18 C19 C20 -0.11(18)
C18 C19 C20 C21 -0.73(18)
C19 C20 C21 C22 0.40(18)
C20 C21 C22 C17 0.77(18)
C18 C17 C22 C21 -1.58(17)
C16 C17 C22 C21 -178.54(11)
